data_4333118
loop_
_publ_author_name
'D\'iez, Josefina'
'Gamasa, M. Pilar'
'Panera, Mar\'ia'

_publ_section_title
;
 Tetra-, Di-, and Mononuclear Copper(I) Complexes Containing
 (S,S)-iPr-pybox and (R,R)-Ph-pybox Ligands
;
_journal_issue 25
_journal_name_full 'Inorganic Chemistry'
_journal_page_first 10043
_journal_page_last 10045
_journal_paper_doi 10.1021/ic061453t
_journal_volume 45
_journal_year 2006
_chemical_absolute_configuration ad
_chemical_compound_source synthesis
_chemical_formula_moiety 'C34 H46 Cl1 Cu2 N6 O4,Cl2 Cu1'
_chemical_formula_sum 'C34 H46 Cl3 Cu3 N6 O4'
_chemical_formula_weight 899.74
_chemical_name_systematic
;
 ?
;
_space_group_IT_number 145
_symmetry_cell_setting trigonal
_symmetry_space_group_name_Hall 'P 32'
_symmetry_space_group_name_H-M 'P 32'
_atom_sites_solution_hydrogens geom
_atom_sites_solution_primary direct
_atom_sites_solution_secondary difmap
_audit_creation_method SHELXL-97
_cell_angle_alpha 90.00
_cell_angle_beta 90.00
_cell_angle_gamma 120.00
_cell_formula_units_Z 3
_cell_length_a 11.74400(10)
_cell_length_b 11.74400(10)
_cell_length_c 23.9252(2)
_cell_measurement_reflns_used 5843
_cell_measurement_temperature 100(2)
_cell_measurement_theta_max 69.19
_cell_measurement_theta_min 4.34
_cell_volume 2857.71(4)
_computing_cell_refinement 'Bruker SMART'
_computing_data_collection 'Bruker SMART'
_computing_data_reduction 'Bruker SAINT'
_computing_molecular_graphics 'PLATON (Spek, 2005)'
_computing_publication_material 'SHELXL-97 (Sheldrick, 1997)'
_computing_structure_refinement 'SHELXL-97 (Sheldrick, 1997)'
_computing_structure_solution 'DIRDIF-99 (Beurskens, 1999)'
_diffrn_ambient_temperature 100(2)
_diffrn_measured_fraction_theta_full 0.994
_diffrn_measured_fraction_theta_max 0.995
_diffrn_measurement_device_type 'CCD area detector'
_diffrn_measurement_method 'phi and omega scans'
_diffrn_radiation_monochromator graphite
_diffrn_radiation_source 'fine-focus sealed tube'
_diffrn_radiation_type CuK\a
_diffrn_radiation_wavelength 1.54178
_diffrn_reflns_av_R_equivalents 0.0867
_diffrn_reflns_av_sigmaI/netI 0.0605
_diffrn_reflns_limit_h_max 13
_diffrn_reflns_limit_h_min -14
_diffrn_reflns_limit_k_max 13
_diffrn_reflns_limit_k_min -14
_diffrn_reflns_limit_l_max 28
_diffrn_reflns_limit_l_min -29
_diffrn_reflns_number 24676
_diffrn_reflns_theta_full 69.12
_diffrn_reflns_theta_max 69.12
_diffrn_reflns_theta_min 4.35
_exptl_absorpt_coefficient_mu 4.249
_exptl_absorpt_correction_T_max 1
_exptl_absorpt_correction_T_min 0.613312
_exptl_absorpt_correction_type multi-scan
_exptl_absorpt_process_details 'SADABS (Sheldrick,G.M.,1997-2001)'
_exptl_crystal_colour red
_exptl_crystal_density_diffrn 1.568
_exptl_crystal_density_method 'not measured'
_exptl_crystal_description prism
_exptl_crystal_F_000 1386
_exptl_crystal_size_max 0.30
_exptl_crystal_size_mid 0.13
_exptl_crystal_size_min 0.10
_refine_diff_density_max 1.159
_refine_diff_density_min -0.471
_refine_diff_density_rms 0.107
_refine_ls_abs_structure_details 'Flack H D (1983), Acta Cryst. A39, 876-881'
_refine_ls_abs_structure_Flack -0.017(19)
_refine_ls_extinction_method none
_refine_ls_goodness_of_fit_ref 1.048
_refine_ls_hydrogen_treatment constr
_refine_ls_matrix_type full
_refine_ls_number_parameters 460
_refine_ls_number_reflns 6590
_refine_ls_number_restraints 1
_refine_ls_restrained_S_all 1.048
_refine_ls_R_factor_all 0.0534
_refine_ls_R_factor_gt 0.0511
_refine_ls_shift/su_max 0.000
_refine_ls_shift/su_mean 0.000
_refine_ls_structure_factor_coef Fsqd
_refine_ls_weighting_details 'calc w=1/[\s^2^(Fo^2^)+(0.0978P)^2^+0.0000P] where P=(Fo^2^+2Fc^2^)/3'
_refine_ls_weighting_scheme calc
_refine_ls_wR_factor_gt 0.1330
_refine_ls_wR_factor_ref 0.1355
_reflns_number_gt 6233
_reflns_number_total 6590
_reflns_threshold_expression >2sigma(I)
_cod_data_source_file ic061453tsup1.cif
_cod_data_source_block 2
_cod_depositor_comments
;
The following automatic conversions were performed:

'_symmetry_cell_setting' value 'Trigonal' changed to 'trigonal'
according to /home/saulius/struct/CIF-dictionaries/cif_core.dic
dictionary named 'cif_core.dic' version 2.4.2 from 2011-04-26.

Automatic conversion script
Id: cif_fix_values 1891 2012-01-12 08:04:46Z andrius 
;
_cod_original_sg_symbol_H-M 'P 3(2)'
_cod_database_code 4333118

loop_
_symmetry_equiv_pos_as_xyz
'x, y, z'
'-y, x-y, z+2/3'
'-x+y, -x, z+1/3'

loop_
_atom_site_label
_atom_site_type_symbol
_atom_site_fract_x
_atom_site_fract_y
_atom_site_fract_z
_atom_site_U_iso_or_equiv
_atom_site_adp_type
_atom_site_occupancy
_atom_site_symmetry_multiplicity
_atom_site_calc_flag
_atom_site_refinement_flags
Cu1 Cu 0.87525(6) 0.53000(6) 0.11142(3) 0.02212(16) Uani 1 1 d .
Cu2 Cu 0.87522(6) 0.34518(7) 0.04652(3) 0.02176(16) Uani 1 1 d .
Cu3 Cu 0.93628(7) 0.96811(7) 0.07892(3) 0.02902(18) Uani 1 1 d .
Cl1 Cl 0.68798(9) 0.34399(10) 0.07897(5) 0.0216(2) Uani 1 1 d .
Cl2 Cl 0.94208(13) 1.02612(12) 0.16245(6) 0.0357(3) Uani 1 1 d .
Cl3 Cl 0.94238(14) 0.91606(13) -0.00465(5) 0.0355(3) Uani 1 1 d .
C1 C 0.7352(5) 0.6728(4) 0.1887(2) 0.0218(9) Uani 1 1 d .
H1 H 0.7924 0.7652 0.1755 0.026 Uiso 1 1 calc R
C2 C 0.7282(5) 0.6705(5) 0.2529(2) 0.0264(10) Uani 1 1 d .
H2A H 0.7927 0.7573 0.2685 0.032 Uiso 1 1 calc R
H2B H 0.6391 0.6479 0.2656 0.032 Uiso 1 1 calc R
C3 C 0.8065(4) 0.5436(4) 0.2242(2) 0.0221(9) Uani 1 1 d .
C4 C 0.8641(4) 0.4587(4) 0.23115(19) 0.0189(8) Uani 1 1 d .
C5 C 0.8591(5) 0.3996(5) 0.2820(2) 0.0232(9) Uani 1 1 d .
H5 H 0.8155 0.4103 0.3133 0.028 Uiso 1 1 calc R
C6 C 0.9200(5) 0.3238(5) 0.2858(2) 0.0232(9) Uani 1 1 d .
H6 H 0.9172 0.2800 0.3196 0.028 Uiso 1 1 calc R
C7 C 0.9843(5) 0.3139(4) 0.23948(19) 0.0227(9) Uani 1 1 d .
H7 H 1.0289 0.2653 0.2412 0.027 Uiso 1 1 calc R
C8 C 0.9830(4) 0.3758(4) 0.19024(19) 0.0195(8) Uani 1 1 d .
C9 C 1.0494(4) 0.3571(4) 0.14071(19) 0.0184(8) Uani 1 1 d .
C10 C 1.2052(5) 0.3202(5) 0.1045(2) 0.0254(10) Uani 1 1 d .
H10A H 1.2094 0.2385 0.1087 0.030 Uiso 1 1 calc R
H10B H 1.2937 0.3932 0.0946 0.030 Uiso 1 1 calc R
C11 C 1.1030(4) 0.3032(4) 0.0601(2) 0.0225(9) Uani 1 1 d .
H11 H 1.0495 0.2073 0.0513 0.027 Uiso 1 1 calc R
C12 C 0.6024(5) 0.6116(5) 0.1587(2) 0.0254(10) Uani 1 1 d .
H12 H 0.5473 0.5180 0.1709 0.030 Uiso 1 1 calc R
C13 C 0.6215(5) 0.6158(6) 0.0955(2) 0.0311(11) Uani 1 1 d .
H13A H 0.6833 0.7062 0.0838 0.047 Uiso 1 1 calc R
H13B H 0.5368 0.5853 0.0768 0.047 Uiso 1 1 calc R
H13C H 0.6567 0.5586 0.0851 0.047 Uiso 1 1 calc R
C14 C 0.5306(6) 0.6872(7) 0.1737(3) 0.0407(13) Uani 1 1 d .
H14A H 0.5860 0.7800 0.1636 0.061 Uiso 1 1 calc R
H14B H 0.5126 0.6799 0.2139 0.061 Uiso 1 1 calc R
H14C H 0.4476 0.6498 0.1530 0.061 Uiso 1 1 calc R
C15 C 1.1605(5) 0.3756(5) 0.0051(2) 0.0268(10) Uani 1 1 d .
H15 H 1.0851 0.3556 -0.0202 0.032 Uiso 1 1 calc R
C16 C 1.2405(5) 0.5239(6) 0.0115(2) 0.0338(11) Uani 1 1 d .
H16A H 1.3203 0.5475 0.0331 0.051 Uiso 1 1 calc R
H16B H 1.1880 0.5551 0.0311 0.051 Uiso 1 1 calc R
H16C H 1.2649 0.5649 -0.0255 0.051 Uiso 1 1 calc R
C17 C 1.2391(6) 0.3202(6) -0.0221(2) 0.0353(12) Uani 1 1 d .
H17A H 1.3072 0.3279 0.0038 0.053 Uiso 1 1 calc R
H17B H 1.2804 0.3695 -0.0563 0.053 Uiso 1 1 calc R
H17C H 1.1803 0.2274 -0.0313 0.053 Uiso 1 1 calc R
C18 C 0.7353(5) 0.0625(4) -0.03115(19) 0.0211(9) Uani 1 1 d .
H18 H 0.7927 0.0274 -0.0181 0.025 Uiso 1 1 calc R
C19 C 0.7272(5) 0.0567(5) -0.0953(2) 0.0277(10) Uani 1 1 d .
H19A H 0.7913 0.0340 -0.1110 0.033 Uiso 1 1 calc R
H19B H 0.6378 -0.0096 -0.1078 0.033 Uiso 1 1 calc R
C20 C 0.8060(4) 0.2626(5) -0.0663(2) 0.0221(9) Uani 1 1 d .
C21 C 0.8643(4) 0.4056(5) -0.07305(19) 0.0201(8) Uani 1 1 d .
C22 C 0.8595(5) 0.4597(5) -0.1241(2) 0.0225(9) Uani 1 1 d .
H22 H 0.8162 0.4052 -0.1554 0.027 Uiso 1 1 calc R
C23 C 0.9203(5) 0.5959(5) -0.1279(2) 0.0240(9) Uani 1 1 d .
H23 H 0.9172 0.6365 -0.1618 0.029 Uiso 1 1 calc R
C24 C 0.9849(5) 0.6713(5) -0.0819(2) 0.0241(9) Uani 1 1 d .
H24 H 1.0300 0.7646 -0.0839 0.029 Uiso 1 1 calc R
C25 C 0.9828(4) 0.6075(4) -0.03197(19) 0.0201(9) Uani 1 1 d .
C26 C 1.0499(4) 0.6921(4) 0.01721(19) 0.0193(9) Uani 1 1 d .
C27 C 1.2053(5) 0.8843(5) 0.0534(2) 0.0265(10) Uani 1 1 d .
H27A H 1.2099 0.9704 0.0493 0.032 Uiso 1 1 calc R
H27B H 1.2937 0.8994 0.0632 0.032 Uiso 1 1 calc R
C28 C 1.1030(4) 0.7991(4) 0.09828(18) 0.0204(9) Uani 1 1 d .
H28 H 1.0494 0.8415 0.1069 0.024 Uiso 1 1 calc R
C29 C 0.6030(5) -0.0093(5) -0.0008(2) 0.0260(10) Uani 1 1 d .
H29 H 0.5483 0.0297 -0.0127 0.031 Uiso 1 1 calc R
C30 C 0.6224(5) 0.0063(5) 0.0627(2) 0.0310(11) Uani 1 1 d .
H30A H 0.6828 -0.0239 0.0745 0.046 Uiso 1 1 calc R
H30B H 0.5375 -0.0463 0.0814 0.046 Uiso 1 1 calc R
H30C H 0.6594 0.0990 0.0728 0.046 Uiso 1 1 calc R
C31 C 0.5299(7) -0.1567(5) -0.0163(3) 0.0419(14) Uani 1 1 d .
H31A H 0.5181 -0.1661 -0.0570 0.063 Uiso 1 1 calc R
H31B H 0.4438 -0.2008 0.0020 0.063 Uiso 1 1 calc R
H31C H 0.5815 -0.1967 -0.0039 0.063 Uiso 1 1 calc R
C32 C 1.1605(5) 0.7854(5) 0.1528(2) 0.0271(10) Uani 1 1 d .
H32 H 1.0849 0.7300 0.1781 0.033 Uiso 1 1 calc R
C33 C 1.2402(5) 0.7159(6) 0.1465(2) 0.0333(11) Uani 1 1 d .
H33A H 1.1862 0.6306 0.1283 0.050 Uiso 1 1 calc R
H33B H 1.2673 0.7023 0.1835 0.050 Uiso 1 1 calc R
H33C H 1.3184 0.7701 0.1237 0.050 Uiso 1 1 calc R
C34 C 1.2393(6) 0.9186(6) 0.1805(2) 0.0379(13) Uani 1 1 d .
H34A H 1.3061 0.9801 0.1544 0.057 Uiso 1 1 calc R
H34B H 1.2823 0.9101 0.2140 0.057 Uiso 1 1 calc R
H34C H 1.1804 0.9517 0.1909 0.057 Uiso 1 1 calc R
N1 N 0.8023(4) 0.5952(4) 0.17777(16) 0.0199(7) Uani 1 1 d .
N2 N 0.9228(3) 0.4460(3) 0.18443(15) 0.0175(7) Uani 1 1 d .
N3 N 1.0159(4) 0.3413(4) 0.08959(16) 0.0193(7) Uani 1 1 d .
N4 N 0.8023(4) 0.2068(4) -0.02028(16) 0.0197(7) Uani 1 1 d .
N5 N 0.9219(4) 0.4764(4) -0.02667(15) 0.0182(7) Uani 1 1 d .
N6 N 1.0166(4) 0.6747(4) 0.06853(16) 0.0196(7) Uani 1 1 d .
O1 O 0.7590(4) 0.5708(3) 0.27041(14) 0.0267(7) Uani 1 1 d .
O2 O 1.1571(3) 0.3496(3) 0.15555(14) 0.0233(7) Uani 1 1 d .
O3 O 0.7585(4) 0.1880(3) -0.11247(14) 0.0270(7) Uani 1 1 d .
O4 O 1.1569(3) 0.8072(3) 0.00255(14) 0.0240(7) Uani 1 1 d .

loop_
_atom_site_aniso_label
_atom_site_aniso_U_11
_atom_site_aniso_U_22
_atom_site_aniso_U_33
_atom_site_aniso_U_23
_atom_site_aniso_U_13
_atom_site_aniso_U_12
Cu1 0.0242(3) 0.0224(3) 0.0170(3) 0.0008(2) 0.0036(3) 0.0096(3)
Cu2 0.0241(3) 0.0271(3) 0.0166(3) -0.0028(3) -0.0034(3) 0.0146(3)
Cu3 0.0299(4) 0.0234(3) 0.0357(4) -0.0022(3) -0.0001(3) 0.0148(3)
Cl1 0.0214(5) 0.0228(5) 0.0208(4) -0.0003(4) 0.0000(4) 0.0111(4)
Cl2 0.0437(7) 0.0261(6) 0.0364(7) 0.0016(5) 0.0144(5) 0.0168(5)
Cl3 0.0435(7) 0.0360(6) 0.0359(6) -0.0118(5) -0.0132(5) 0.0267(6)
C1 0.024(2) 0.023(2) 0.023(2) 0.0006(18) 0.0050(18) 0.0144(18)
C2 0.033(2) 0.026(2) 0.024(2) 0.0000(19) 0.0044(19) 0.018(2)
C3 0.023(2) 0.019(2) 0.021(2) -0.0022(17) -0.0006(17) 0.0074(17)
C4 0.0175(19) 0.0159(19) 0.017(2) -0.0005(16) -0.0007(16) 0.0038(16)
C5 0.025(2) 0.023(2) 0.018(2) -0.0006(17) 0.0024(17) 0.0094(19)
C6 0.027(2) 0.023(2) 0.018(2) 0.0010(17) -0.0014(18) 0.0110(19)
C7 0.027(2) 0.023(2) 0.018(2) -0.0027(17) -0.0056(18) 0.0128(18)
C8 0.019(2) 0.021(2) 0.017(2) 0.0004(16) -0.0012(16) 0.0091(17)
C9 0.0164(19) 0.0167(19) 0.021(2) 0.0047(16) -0.0001(16) 0.0077(16)
C10 0.029(2) 0.032(2) 0.021(2) 0.0023(19) 0.0005(19) 0.019(2)
C11 0.024(2) 0.022(2) 0.026(2) -0.0021(18) 0.0021(18) 0.0153(18)
C12 0.023(2) 0.027(2) 0.029(3) 0.0033(19) 0.0025(19) 0.0151(19)
C13 0.034(3) 0.040(3) 0.028(3) -0.003(2) -0.005(2) 0.025(2)
C14 0.040(3) 0.063(4) 0.036(3) -0.004(3) 0.000(2) 0.039(3)
C15 0.025(2) 0.034(3) 0.021(2) 0.0006(19) 0.0002(18) 0.015(2)
C16 0.026(2) 0.036(3) 0.035(3) 0.009(2) 0.003(2) 0.012(2)
C17 0.034(3) 0.055(3) 0.025(3) -0.001(2) 0.006(2) 0.029(3)
C18 0.026(2) 0.018(2) 0.021(2) -0.0017(17) -0.0021(17) 0.0123(18)
C19 0.037(3) 0.023(2) 0.023(2) -0.0039(18) -0.004(2) 0.016(2)
C20 0.023(2) 0.028(2) 0.018(2) -0.0041(18) -0.0013(17) 0.0141(18)
C21 0.020(2) 0.029(2) 0.017(2) 0.0004(17) 0.0018(16) 0.0158(18)
C22 0.026(2) 0.028(2) 0.019(2) -0.0001(17) -0.0016(17) 0.0173(19)
C23 0.030(2) 0.029(2) 0.017(2) 0.0039(18) 0.0022(18) 0.018(2)
C24 0.029(2) 0.023(2) 0.021(2) 0.0041(18) 0.0047(18) 0.0148(19)
C25 0.022(2) 0.024(2) 0.018(2) -0.0002(17) 0.0028(17) 0.0136(18)
C26 0.021(2) 0.0161(19) 0.023(2) 0.0084(16) 0.0049(17) 0.0106(17)
C27 0.030(2) 0.022(2) 0.023(2) -0.0010(19) -0.0032(19) 0.0102(19)
C28 0.021(2) 0.018(2) 0.020(2) -0.0018(16) -0.0010(17) 0.0082(17)
C29 0.025(2) 0.019(2) 0.029(3) -0.0025(18) -0.0023(19) 0.0080(19)
C30 0.036(3) 0.022(2) 0.030(3) 0.0017(19) 0.003(2) 0.011(2)
C31 0.051(3) 0.022(2) 0.032(3) -0.001(2) -0.003(2) 0.003(2)
C32 0.026(2) 0.025(2) 0.022(2) 0.0008(18) -0.0007(18) 0.0069(19)
C33 0.025(2) 0.043(3) 0.034(3) 0.004(2) -0.003(2) 0.018(2)
C34 0.036(3) 0.035(3) 0.026(3) -0.005(2) -0.002(2) 0.005(2)
N1 0.0211(17) 0.0200(17) 0.0201(18) 0.0038(14) 0.0051(15) 0.0113(15)
N2 0.0165(16) 0.0169(17) 0.0158(17) 0.0016(13) 0.0018(13) 0.0058(14)
N3 0.0220(18) 0.0199(17) 0.0167(17) -0.0007(14) -0.0010(14) 0.0108(15)
N4 0.0208(17) 0.0152(17) 0.0203(18) -0.0011(14) -0.0028(14) 0.0068(14)
N5 0.0178(17) 0.0221(17) 0.0165(17) 0.0006(14) 0.0010(14) 0.0114(14)
N6 0.0236(18) 0.0193(18) 0.0159(17) -0.0017(14) -0.0008(15) 0.0108(15)
O1 0.0356(18) 0.0311(17) 0.0195(16) 0.0010(13) 0.0046(13) 0.0215(15)
O2 0.0246(16) 0.0305(17) 0.0191(15) -0.0007(13) -0.0030(13) 0.0171(14)
O3 0.0371(18) 0.0238(16) 0.0201(16) -0.0055(13) -0.0048(14) 0.0150(14)
O4 0.0246(16) 0.0209(15) 0.0188(15) 0.0016(12) 0.0015(13) 0.0056(13)

loop_
_atom_type_symbol
_atom_type_description
_atom_type_scat_dispersion_real
_atom_type_scat_dispersion_imag
_atom_type_scat_source
C C 0.0181 0.0091 'International Tables Vol C Tables 4.2.6.8 and 6.1.1.4'
H H 0.0000 0.0000 'International Tables Vol C Tables 4.2.6.8 and 6.1.1.4'
N N 0.0311 0.0180 'International Tables Vol C Tables 4.2.6.8 and 6.1.1.4'
O O 0.0492 0.0322 'International Tables Vol C Tables 4.2.6.8 and 6.1.1.4'
Cl Cl 0.3639 0.7018 'International Tables Vol C Tables 4.2.6.8 and 6.1.1.4'
Cu Cu -1.9646 0.5888 'International Tables Vol C Tables 4.2.6.8 and 6.1.1.4'

loop_
_geom_angle_atom_site_label_1
_geom_angle_atom_site_label_2
_geom_angle_atom_site_label_3
_geom_angle
N6 Cu1 N1 113.39(15)
N6 Cu1 N2 120.35(15)
N1 Cu1 N2 78.88(15)
N6 Cu1 Cl1 129.06(12)
N1 Cu1 Cl1 103.07(11)
N2 Cu1 Cl1 100.13(10)
N6 Cu1 Cu2 93.21(11)
N1 Cu1 Cu2 153.33(11)
N2 Cu1 Cu2 89.67(10)
Cl1 Cu1 Cu2 54.98(3)
N3 Cu2 N4 113.41(15)
N3 Cu2 N5 120.80(15)
N4 Cu2 N5 78.62(14)
N3 Cu2 Cl1 128.88(12)
N4 Cu2 Cl1 103.16(11)
N5 Cu2 Cl1 99.95(10)
N3 Cu2 Cu1 93.18(11)
N4 Cu2 Cu1 153.34(11)
N5 Cu2 Cu1 89.71(10)
Cl1 Cu2 Cu1 54.98(3)
Cl2 Cu3 Cl3 176.70(7)
Cu1 Cl1 Cu2 70.03(3)
N1 C1 C12 110.9(4)
N1 C1 C2 101.8(4)
C12 C1 C2 115.3(4)
N1 C1 H1 109.5
C12 C1 H1 109.5
C2 C1 H1 109.5
O1 C2 C1 105.6(4)
O1 C2 H2A 110.6
C1 C2 H2A 110.6
O1 C2 H2B 110.6
C1 C2 H2B 110.6
H2A C2 H2B 108.7
N1 C3 O1 118.9(4)
N1 C3 C4 124.2(4)
O1 C3 C4 117.0(4)
N2 C4 C5 124.3(4)
N2 C4 C3 114.3(4)
C5 C4 C3 121.4(4)
C4 C5 C6 117.9(4)
C4 C5 H5 121.0
C6 C5 H5 121.0
C7 C6 C5 118.7(4)
C7 C6 H6 120.7
C5 C6 H6 120.7
C6 C7 C8 119.2(4)
C6 C7 H7 120.4
C8 C7 H7 120.4
N2 C8 C7 124.0(4)
N2 C8 C9 119.0(4)
C7 C8 C9 116.9(4)
N3 C9 O2 118.2(4)
N3 C9 C8 129.7(4)
O2 C9 C8 111.9(4)
O2 C10 C11 103.9(3)
O2 C10 H10A 111.0
C11 C10 H10A 111.0
O2 C10 H10B 111.0
C11 C10 H10B 111.0
H10A C10 H10B 109.0
N3 C11 C15 114.9(4)
N3 C11 C10 104.0(4)
C15 C11 C10 115.1(4)
N3 C11 H11 107.5
C15 C11 H11 107.5
C10 C11 H11 107.5
C13 C12 C1 110.5(4)
C13 C12 C14 109.0(4)
C1 C12 C14 110.1(4)
C13 C12 H12 109.1
C1 C12 H12 109.1
C14 C12 H12 109.1
C12 C13 H13A 109.5
C12 C13 H13B 109.5
H13A C13 H13B 109.5
C12 C13 H13C 109.5
H13A C13 H13C 109.5
H13B C13 H13C 109.5
C12 C14 H14A 109.5
C12 C14 H14B 109.5
H14A C14 H14B 109.5
C12 C14 H14C 109.5
H14A C14 H14C 109.5
H14B C14 H14C 109.5
C17 C15 C16 112.1(4)
C17 C15 C11 108.9(4)
C16 C15 C11 113.5(4)
C17 C15 H15 107.3
C16 C15 H15 107.3
C11 C15 H15 107.3
C15 C16 H16A 109.5
C15 C16 H16B 109.5
H16A C16 H16B 109.5
C15 C16 H16C 109.5
H16A C16 H16C 109.5
H16B C16 H16C 109.5
C15 C17 H17A 109.5
C15 C17 H17B 109.5
H17A C17 H17B 109.5
C15 C17 H17C 109.5
H17A C17 H17C 109.5
H17B C17 H17C 109.5
N4 C18 C29 110.9(4)
N4 C18 C19 102.1(4)
C29 C18 C19 115.3(4)
N4 C18 H18 109.4
C29 C18 H18 109.4
C19 C18 H18 109.4
O3 C19 C18 105.0(4)
O3 C19 H19A 110.8
C18 C19 H19A 110.8
O3 C19 H19B 110.8
C18 C19 H19B 110.8
H19A C19 H19B 108.8
N4 C20 O3 118.6(4)
N4 C20 C21 124.1(4)
O3 C20 C21 117.2(4)
N5 C21 C22 124.3(4)
N5 C21 C20 114.6(4)
C22 C21 C20 121.1(4)
C21 C22 C23 118.0(4)
C21 C22 H22 121.0
C23 C22 H22 121.0
C24 C23 C22 119.1(4)
C24 C23 H23 120.5
C22 C23 H23 120.5
C23 C24 C25 118.7(4)
C23 C24 H24 120.7
C25 C24 H24 120.6
N5 C25 C24 123.4(4)
N5 C25 C26 119.5(4)
C24 C25 C26 117.0(4)
N6 C26 O4 117.9(4)
N6 C26 C25 129.6(4)
O4 C26 C25 112.3(4)
O4 C27 C28 104.0(4)
O4 C27 H27A 111.0
C28 C27 H27A 111.0
O4 C27 H27B 111.0
C28 C27 H27B 111.0
H27A C27 H27B 109.0
N6 C28 C32 115.6(4)
N6 C28 C27 103.5(3)
C32 C28 C27 115.0(4)
N6 C28 H28 107.4
C32 C28 H28 107.4
C27 C28 H28 107.4
C18 C29 C30 110.8(4)
C18 C29 C31 110.2(4)
C30 C29 C31 109.8(4)
C18 C29 H29 108.6
C30 C29 H29 108.6
C31 C29 H29 108.6
C29 C30 H30A 109.5
C29 C30 H30B 109.5
H30A C30 H30B 109.5
C29 C30 H30C 109.5
H30A C30 H30C 109.5
H30B C30 H30C 109.5
C29 C31 H31A 109.5
C29 C31 H31B 109.5
H31A C31 H31B 109.5
C29 C31 H31C 109.5
H31A C31 H31C 109.5
H31B C31 H31C 109.5
C28 C32 C34 110.0(4)
C28 C32 C33 113.4(4)
C34 C32 C33 112.0(4)
C28 C32 H32 107.0
C34 C32 H32 107.0
C33 C32 H32 107.0
C32 C33 H33A 109.5
C32 C33 H33B 109.5
H33A C33 H33B 109.5
C32 C33 H33C 109.5
H33A C33 H33C 109.5
H33B C33 H33C 109.5
C32 C34 H34A 109.5
C32 C34 H34B 109.5
H34A C34 H34B 109.5
C32 C34 H34C 109.5
H34A C34 H34C 109.5
H34B C34 H34C 109.5
C3 N1 C1 107.1(4)
C3 N1 Cu1 111.2(3)
C1 N1 Cu1 141.4(3)
C8 N2 C4 115.8(4)
C8 N2 Cu1 133.4(3)
C4 N2 Cu1 110.3(3)
C9 N3 C11 107.0(4)
C9 N3 Cu2 134.8(3)
C11 N3 Cu2 118.1(3)
C20 N4 C18 107.3(4)
C20 N4 Cu2 111.0(3)
C18 N4 Cu2 141.3(3)
C25 N5 C21 116.4(4)
C25 N5 Cu2 132.7(3)
C21 N5 Cu2 110.4(3)
C26 N6 C28 107.5(4)
C26 N6 Cu1 134.4(3)
C28 N6 Cu1 117.9(3)
C3 O1 C2 104.7(4)
C9 O2 C10 106.3(3)
C20 O3 C19 105.1(4)
C26 O4 C27 106.5(4)

loop_
_geom_bond_atom_site_label_1
_geom_bond_atom_site_label_2
_geom_bond_distance
Cu1 N6 1.969(4)
Cu1 N1 2.120(4)
Cu1 N2 2.210(4)
Cu1 Cl1 2.3254(12)
Cu1 Cu2 2.6686(9)
Cu2 N3 1.967(4)
Cu2 N4 2.130(4)
Cu2 N5 2.213(4)
Cu2 Cl1 2.3254(12)
Cu3 Cl2 2.1015(15)
Cu3 Cl3 2.1025(15)
C1 N1 1.495(6)
C1 C12 1.531(7)
C1 C2 1.538(7)
C1 H1 1.0000
C2 O1 1.450(6)
C2 H2A 0.9900
C2 H2B 0.9900
C3 N1 1.277(6)
C3 O1 1.347(6)
C3 C4 1.468(7)
C4 N2 1.360(6)
C4 C5 1.388(7)
C5 C6 1.395(7)
C5 H5 0.9500
C6 C7 1.378(7)
C6 H6 0.9500
C7 C8 1.388(6)
C7 H7 0.9500
C8 N2 1.336(6)
C8 C9 1.494(6)
C9 N3 1.270(6)
C9 O2 1.358(6)
C10 O2 1.457(6)
C10 C11 1.541(6)
C10 H10A 0.9900
C10 H10B 0.9900
C11 N3 1.485(6)
C11 C15 1.528(7)
C11 H11 1.0000
C12 C13 1.527(7)
C12 C14 1.541(7)
C12 H12 1.0000
C13 H13A 0.9800
C13 H13B 0.9800
C13 H13C 0.9800
C14 H14A 0.9800
C14 H14B 0.9800
C14 H14C 0.9800
C15 C17 1.516(7)
C15 C16 1.518(8)
C15 H15 1.0000
C16 H16A 0.9800
C16 H16B 0.9800
C16 H16C 0.9800
C17 H17A 0.9800
C17 H17B 0.9800
C17 H17C 0.9800
C18 N4 1.491(5)
C18 C29 1.530(7)
C18 C19 1.536(7)
C18 H18 1.0000
C19 O3 1.454(6)
C19 H19A 0.9900
C19 H19B 0.9900
C20 N4 1.270(6)
C20 O3 1.346(6)
C20 C21 1.472(7)
C21 N5 1.348(6)
C21 C22 1.390(7)
C22 C23 1.392(7)
C22 H22 0.9500
C23 C24 1.379(7)
C23 H23 0.9500
C24 C25 1.403(7)
C24 H24 0.9500
C25 N5 1.341(6)
C25 C26 1.486(7)
C26 N6 1.274(6)
C26 O4 1.353(6)
C27 O4 1.453(6)
C27 C28 1.547(6)
C27 H27A 0.9900
C27 H27B 0.9900
C28 N6 1.479(6)
C28 C32 1.513(6)
C28 H28 1.0000
C29 C30 1.533(7)
C29 C31 1.545(7)
C29 H29 1.0000
C30 H30A 0.9800
C30 H30B 0.9800
C30 H30C 0.9800
C31 H31A 0.9800
C31 H31B 0.9800
C31 H31C 0.9800
C32 C34 1.515(7)
C32 C33 1.526(8)
C32 H32 1.0000
C33 H33A 0.9800
C33 H33B 0.9800
C33 H33C 0.9800
C34 H34A 0.9800
C34 H34B 0.9800
C34 H34C 0.9800

loop_
_geom_torsion_atom_site_label_1
_geom_torsion_atom_site_label_2
_geom_torsion_atom_site_label_3
_geom_torsion_atom_site_label_4
_geom_torsion
N6 Cu1 Cu2 N3 86.23(15)
N1 Cu1 Cu2 N3 -98.0(3)
N2 Cu1 Cu2 N3 -34.14(14)
Cl1 Cu1 Cu2 N3 -136.78(12)
N6 Cu1 Cu2 N4 -97.9(3)
N1 Cu1 Cu2 N4 77.9(3)
N2 Cu1 Cu2 N4 141.8(3)
Cl1 Cu1 Cu2 N4 39.1(2)
N6 Cu1 Cu2 N5 -34.60(15)
N1 Cu1 Cu2 N5 141.2(3)
N2 Cu1 Cu2 N5 -154.98(13)
Cl1 Cu1 Cu2 N5 102.39(10)
N6 Cu1 Cu2 Cl1 -136.99(12)
N1 Cu1 Cu2 Cl1 38.8(2)
N2 Cu1 Cu2 Cl1 102.63(10)
N6 Cu1 Cl1 Cu2 61.29(15)
N1 Cu1 Cl1 Cu2 -163.22(11)
N2 Cu1 Cl1 Cu2 -82.40(10)
N3 Cu2 Cl1 Cu1 61.45(14)
N4 Cu2 Cl1 Cu1 -163.10(11)
N5 Cu2 Cl1 Cu1 -82.58(11)
N1 C1 C2 O1 -13.4(5)
C12 C1 C2 O1 106.6(4)
N1 C3 C4 N2 4.6(6)
O1 C3 C4 N2 -173.4(4)
N1 C3 C4 C5 -176.3(4)
O1 C3 C4 C5 5.7(6)
N2 C4 C5 C6 1.1(7)
C3 C4 C5 C6 -177.9(4)
C4 C5 C6 C7 1.4(7)
C5 C6 C7 C8 -2.0(7)
C6 C7 C8 N2 0.1(7)
C6 C7 C8 C9 -177.5(4)
N2 C8 C9 N3 -36.4(7)
C7 C8 C9 N3 141.3(5)
N2 C8 C9 O2 147.5(4)
C7 C8 C9 O2 -34.8(5)
O2 C10 C11 N3 6.7(5)
O2 C10 C11 C15 133.3(4)
N1 C1 C12 C13 -63.4(5)
C2 C1 C12 C13 -178.3(4)
N1 C1 C12 C14 176.2(4)
C2 C1 C12 C14 61.3(6)
N3 C11 C15 C17 -176.1(4)
C10 C11 C15 C17 63.1(5)
N3 C11 C15 C16 58.2(5)
C10 C11 C15 C16 -62.6(5)
N4 C18 C19 O3 -13.2(5)
C29 C18 C19 O3 107.1(4)
N4 C20 C21 N5 3.7(7)
O3 C20 C21 N5 -173.7(4)
N4 C20 C21 C22 -177.0(4)
O3 C20 C21 C22 5.6(6)
N5 C21 C22 C23 1.2(7)
C20 C21 C22 C23 -178.0(4)
C21 C22 C23 C24 1.6(7)
C22 C23 C24 C25 -2.4(7)
C23 C24 C25 N5 0.6(7)
C23 C24 C25 C26 -178.0(4)
N5 C25 C26 N6 -37.0(7)
C24 C25 C26 N6 141.7(5)
N5 C25 C26 O4 147.7(4)
C24 C25 C26 O4 -33.6(5)
O4 C27 C28 N6 6.9(4)
O4 C27 C28 C32 133.9(4)
N4 C18 C29 C30 -62.9(5)
C19 C18 C29 C30 -178.3(4)
N4 C18 C29 C31 175.3(4)
C19 C18 C29 C31 59.9(5)
N6 C28 C32 C34 -176.3(4)
C27 C28 C32 C34 63.1(6)
N6 C28 C32 C33 57.4(5)
C27 C28 C32 C33 -63.2(5)
O1 C3 N1 C1 -2.5(6)
C4 C3 N1 C1 179.5(4)
O1 C3 N1 Cu1 -177.5(3)
C4 C3 N1 Cu1 4.6(6)
C12 C1 N1 C3 -113.2(4)
C2 C1 N1 C3 9.9(5)
C12 C1 N1 Cu1 59.3(6)
C2 C1 N1 Cu1 -177.6(4)
N6 Cu1 N1 C3 -126.0(3)
N2 Cu1 N1 C3 -7.6(3)
Cl1 Cu1 N1 C3 90.3(3)
Cu2 Cu1 N1 C3 58.5(4)
N6 Cu1 N1 C1 61.7(5)
N2 Cu1 N1 C1 -179.9(5)
Cl1 Cu1 N1 C1 -81.9(5)
Cu2 Cu1 N1 C1 -113.7(4)
C7 C8 N2 C4 2.3(6)
C9 C8 N2 C4 179.8(4)
C7 C8 N2 Cu1 -169.0(3)
C9 C8 N2 Cu1 8.5(6)
C5 C4 N2 C8 -2.9(6)
C3 C4 N2 C8 176.2(4)
C5 C4 N2 Cu1 170.4(4)
C3 C4 N2 Cu1 -10.6(4)
N6 Cu1 N2 C8 -67.6(4)
N1 Cu1 N2 C8 -178.3(4)
Cl1 Cu1 N2 C8 80.2(4)
Cu2 Cu1 N2 C8 25.9(4)
N6 Cu1 N2 C4 120.7(3)
N1 Cu1 N2 C4 10.0(3)
Cl1 Cu1 N2 C4 -91.5(3)
Cu2 Cu1 N2 C4 -145.7(3)
O2 C9 N3 C11 6.0(5)
C8 C9 N3 C11 -169.8(4)
O2 C9 N3 Cu2 -178.7(3)
C8 C9 N3 Cu2 5.4(7)
C15 C11 N3 C9 -134.3(4)
C10 C11 N3 C9 -7.7(5)
C15 C11 N3 Cu2 49.5(5)
C10 C11 N3 Cu2 176.2(3)
N4 Cu2 N3 C9 -144.6(4)
N5 Cu2 N3 C9 124.9(4)
Cl1 Cu2 N3 C9 -12.7(5)
Cu1 Cu2 N3 C9 33.4(4)
N4 Cu2 N3 C11 30.2(4)
N5 Cu2 N3 C11 -60.2(3)
Cl1 Cu2 N3 C11 162.1(3)
Cu1 Cu2 N3 C11 -151.8(3)
O3 C20 N4 C18 -2.8(6)
C21 C20 N4 C18 179.8(4)
O3 C20 N4 Cu2 -177.4(3)
C21 C20 N4 Cu2 5.2(6)
C29 C18 N4 C20 -113.3(4)
C19 C18 N4 C20 10.0(5)
C29 C18 N4 Cu2 58.6(6)
C19 C18 N4 Cu2 -178.0(4)
N3 Cu2 N4 C20 -126.6(3)
N5 Cu2 N4 C20 -7.8(3)
Cl1 Cu2 N4 C20 89.9(3)
Cu1 Cu2 N4 C20 57.9(4)
N3 Cu2 N4 C18 61.6(5)
N5 Cu2 N4 C18 -179.5(5)
Cl1 Cu2 N4 C18 -81.8(5)
Cu1 Cu2 N4 C18 -113.9(4)
C24 C25 N5 C21 2.1(6)
C26 C25 N5 C21 -179.3(4)
C24 C25 N5 Cu2 -169.9(3)
C26 C25 N5 Cu2 8.7(6)
C22 C21 N5 C25 -3.0(6)
C20 C21 N5 C25 176.3(4)
C22 C21 N5 Cu2 170.7(4)
C20 C21 N5 Cu2 -10.0(4)
N3 Cu2 N5 C25 -67.3(4)
N4 Cu2 N5 C25 -177.9(4)
Cl1 Cu2 N5 C25 80.5(4)
Cu1 Cu2 N5 C25 26.2(4)
N3 Cu2 N5 C21 120.4(3)
N4 Cu2 N5 C21 9.8(3)
Cl1 Cu2 N5 C21 -91.8(3)
Cu1 Cu2 N5 C21 -146.1(3)
O4 C26 N6 C28 5.7(5)
C25 C26 N6 C28 -169.3(4)
O4 C26 N6 Cu1 -179.2(3)
C25 C26 N6 Cu1 5.7(7)
C32 C28 N6 C26 -134.2(4)
C27 C28 N6 C26 -7.6(5)
C32 C28 N6 Cu1 49.8(5)
C27 C28 N6 Cu1 176.4(3)
N1 Cu1 N6 C26 -144.4(4)
N2 Cu1 N6 C26 125.1(4)
Cl1 Cu1 N6 C26 -12.5(5)
Cu2 Cu1 N6 C26 33.6(4)
N1 Cu1 N6 C28 30.2(4)
N2 Cu1 N6 C28 -60.3(3)
Cl1 Cu1 N6 C28 162.2(2)
Cu2 Cu1 N6 C28 -151.8(3)
N1 C3 O1 C2 -6.7(6)
C4 C3 O1 C2 171.4(4)
C1 C2 O1 C3 12.4(5)
N3 C9 O2 C10 -1.4(5)
C8 C9 O2 C10 175.2(4)
C11 C10 O2 C9 -3.7(4)
N4 C20 O3 C19 -6.3(6)
C21 C20 O3 C19 171.3(4)
C18 C19 O3 C20 12.0(5)
N6 C26 O4 C27 -0.9(5)
C25 C26 O4 C27 175.0(4)
C28 C27 O4 C26 -4.1(4)
